data_2217361
loop_
_publ_author_name
'Li, Zhiying'
'Shang, Donglin'
'Guo, Jianping'

_publ_section_title Bis[1,3-bis(diphenylphosphinoylimino)isoindolinato-\k^3^<i>O</i>,<i>N</i>,<i>O</i>']calcium(II)
_journal_coeditor_code WW2103
_journal_issue 1
_journal_name_full 'Acta Crystallographica Section E'
_journal_page_first m160
_journal_page_last m160
_journal_paper_doi 10.1107/S1600536807065440
_journal_volume 64
_journal_year 2008
_chemical_formula_iupac '[Ca (C32 H24 N3 O2 P2)2]'
_chemical_formula_moiety 'C64 H48 Ca N6 O4 P4'
_chemical_formula_sum 'C64 H48 Ca N6 O4 P4'
_chemical_formula_weight 1129.04
_chemical_name_systematic
;
Bis[1,3-bis(diphenylphosphinoylimino)isoindolinato-\k^3^O,N,O']calcium(II)
;
_space_group_IT_number 15
_symmetry_cell_setting monoclinic
_symmetry_space_group_name_Hall '-C 2yc'
_symmetry_space_group_name_H-M 'C 1 2/c 1'
_atom_sites_solution_hydrogens geom
_atom_sites_solution_primary direct
_atom_sites_solution_secondary difmap
_audit_creation_method SHELXL-97
_cell_angle_alpha 90.00
_cell_angle_beta 126.1720(10)
_cell_angle_gamma 90.00
_cell_formula_units_Z 4
_cell_length_a 26.351(2)
_cell_length_b 12.4790(11)
_cell_length_c 21.1997(19)
_cell_measurement_reflns_used 4426
_cell_measurement_temperature 293(2)
_cell_measurement_theta_max 25.935
_cell_measurement_theta_min 2.380
_cell_volume 5627.5(8)
_computing_cell_refinement 'SAINT (Bruker, 2000)'
_computing_data_collection 'SMART (Bruker, 2000)'
_computing_data_reduction 'SAINT (Bruker, 2000)'
_computing_molecular_graphics 'SHELXTL/PC (Sheldrick, 1999)'
_computing_publication_material 'SHELXTL/PC(Sheldrick, 1999)'
_computing_structure_refinement 'SHELXL97 (Sheldrick, 1997)'
_computing_structure_solution 'SHELXS97 (Sheldrick, 1997)'
_diffrn_ambient_temperature 293(2)
_diffrn_measured_fraction_theta_full 0.997
_diffrn_measured_fraction_theta_max 0.997
_diffrn_measurement_device_type 'Bruker SMART CCD'
_diffrn_measurement_method '\w scan'
_diffrn_radiation_monochromator graphite
_diffrn_radiation_source 'fine-focus sealed tube'
_diffrn_radiation_type MoK\a
_diffrn_radiation_wavelength 0.71073
_diffrn_reflns_av_R_equivalents 0.0190
_diffrn_reflns_av_sigmaI/netI 0.0308
_diffrn_reflns_limit_h_max 17
_diffrn_reflns_limit_h_min -31
_diffrn_reflns_limit_k_max 14
_diffrn_reflns_limit_k_min -14
_diffrn_reflns_limit_l_max 25
_diffrn_reflns_limit_l_min -22
_diffrn_reflns_number 11452
_diffrn_reflns_theta_full 25.01
_diffrn_reflns_theta_max 25.01
_diffrn_reflns_theta_min 1.89
_diffrn_standards_decay_% 2.29
_diffrn_standards_interval_count 0
_diffrn_standards_interval_time 0
_diffrn_standards_number 0
_exptl_absorpt_coefficient_mu 0.280
_exptl_absorpt_correction_T_max 0.9725
_exptl_absorpt_correction_T_min 0.8366
_exptl_absorpt_correction_type multi-scan
_exptl_absorpt_process_details '(SADABS; Sheldrick, 1996)'
_exptl_crystal_colour Pink
_exptl_crystal_density_diffrn 1.333
_exptl_crystal_density_method 'not measured'
_exptl_crystal_description Block
_exptl_crystal_F_000 2344
_exptl_crystal_size_max 0.20
_exptl_crystal_size_mid 0.15
_exptl_crystal_size_min 0.10
_refine_diff_density_max 0.399
_refine_diff_density_min -0.253
_refine_ls_extinction_method none
_refine_ls_goodness_of_fit_ref 1.037
_refine_ls_hydrogen_treatment constr
_refine_ls_matrix_type full
_refine_ls_number_parameters 357
_refine_ls_number_reflns 4959
_refine_ls_number_restraints 0
_refine_ls_restrained_S_all 1.037
_refine_ls_R_factor_all 0.0589
_refine_ls_R_factor_gt 0.0498
_refine_ls_shift/su_max 0.001
_refine_ls_shift/su_mean 0.000
_refine_ls_structure_factor_coef Fsqd
_refine_ls_weighting_details 'calc w=1/[\s^2^(Fo^2^)+(0.0750P)^2^+4.1489P] where P=(Fo^2^+2Fc^2^)/3'
_refine_ls_weighting_scheme calc
_refine_ls_wR_factor_gt 0.1283
_refine_ls_wR_factor_ref 0.1351
_reflns_number_gt 4175
_reflns_number_total 4959
_reflns_threshold_expression I>2\s(I)
_cod_data_source_file ww2103.cif
_cod_data_source_block I
_cod_depositor_comments
;
The following automatic conversions were performed:
'_symmetry_cell_setting' value 'Monoclinic' changed to 'monoclinic'
according to '/home/saulius/struct/CIF-dictionaries/cif_core.dic'
dictionary named 'cif_core.dic' version 2.4.1 from 2010-06-29.

Automatic conversion script
Id: cif_fix_enum 1527 2010-12-29 10:47:43Z saulius 

The following automatic conversions were performed:

'_symmetry_cell_setting' value 'Monoclinic' changed to 'monoclinic'
according to /home/saulius/struct/CIF-dictionaries/cif_core.dic
dictionary named 'cif_core.dic' version 2.4.1 from 2010-06-29.

Automatic conversion script
Id: cif_fix_values 1715 2011-07-08 13:25:40Z adriana 
;
_cod_original_cell_volume 5627.4(9)
_cod_original_sg_symbol_H-M 'C 2/c'
_cod_database_code 2217361
_cod_database_fobs_code 2217361

loop_
_symmetry_equiv_pos_as_xyz
'x, y, z'
'-x, y, -z+1/2'
'x+1/2, y+1/2, z'
'-x+1/2, y+1/2, -z+1/2'
'-x, -y, -z'
'x, -y, z-1/2'
'-x+1/2, -y+1/2, -z'
'x+1/2, -y+1/2, z-1/2'

loop_
_atom_site_type_symbol
_atom_site_label
_atom_site_fract_x
_atom_site_fract_y
_atom_site_fract_z
_atom_site_U_iso_or_equiv
_atom_site_adp_type
_atom_site_calc_flag
_atom_site_refinement_flags
_atom_site_occupancy
Ca Ca1 0.0000 0.39576(5) 0.2500 0.03918(18) Uani d S 1
P P1 0.12637(3) 0.56655(5) 0.33048(4) 0.04665(19) Uani d . 1
P P2 0.02345(3) 0.23193(6) 0.13903(4) 0.0498(2) Uani d . 1
O O1 0.06204(8) 0.53300(15) 0.26479(10) 0.0621(5) Uani d . 1
O O2 0.04545(8) 0.27801(16) 0.21607(10) 0.0620(5) Uani d . 1
N N1 0.16798(9) 0.49240(15) 0.40938(11) 0.0447(5) Uani d . 1
N N2 0.09048(8) 0.37004(14) 0.39391(10) 0.0401(4) Uani d . 1
N N3 -0.05179(10) 0.22572(18) 0.06938(12) 0.0553(6) Uani d . 1
C C1 0.17484(14) 0.57710(19) 0.29706(17) 0.0566(7) Uani d . 1
C C2 0.23898(16) 0.5685(3) 0.3464(2) 0.0778(9) Uani d . 1
H H2B 0.2592 0.5583 0.3996 0.093 Uiso calc R 1
C C3 0.2736(2) 0.5750(4) 0.3164(4) 0.1129(15) Uani d . 1
H H3B 0.3171 0.5684 0.3502 0.135 Uiso calc R 1
C C4 0.2464(4) 0.5902(4) 0.2414(5) 0.137(2) Uani d . 1
H H4A 0.2707 0.5947 0.2228 0.164 Uiso calc R 1
C C5 0.1831(4) 0.5992(4) 0.1915(3) 0.1284(19) Uani d . 1
H H5A 0.1641 0.6105 0.1386 0.154 Uiso calc R 1
C C6 0.1460(2) 0.5919(3) 0.2183(2) 0.0868(10) Uani d . 1
H H6A 0.1025 0.5970 0.1836 0.104 Uiso calc R 1
C C7 0.12490(12) 0.6964(2) 0.36669(15) 0.0547(6) Uani d . 1
C C8 0.07017(16) 0.7308(3) 0.3552(2) 0.0752(9) Uani d . 1
H H8A 0.0340 0.6891 0.3269 0.090 Uiso calc R 1
C C9 0.0699(2) 0.8278(4) 0.3864(3) 0.1074(14) Uani d . 1
H H9A 0.0330 0.8513 0.3784 0.129 Uiso calc R 1
C C10 0.1221(2) 0.8895(3) 0.4283(3) 0.1118(15) Uani d . 1
H H10A 0.1211 0.9539 0.4496 0.134 Uiso calc R 1
C C11 0.1762(2) 0.8569(3) 0.4391(2) 0.0951(12) Uani d . 1
H H11A 0.2120 0.8996 0.4672 0.114 Uiso calc R 1
C C12 0.17765(14) 0.7608(2) 0.40839(18) 0.0681(8) Uani d . 1
H H12A 0.2146 0.7390 0.4158 0.082 Uiso calc R 1
C C13 0.14975(10) 0.41314(16) 0.43053(13) 0.0380(5) Uani d . 1
C C14 0.19536(10) 0.35340(17) 0.50380(12) 0.0391(5) Uani d . 1
C C15 0.25946(11) 0.36174(19) 0.55869(14) 0.0460(5) Uani d . 1
H H15A 0.2823 0.4153 0.5553 0.055 Uiso calc R 1
C C16 0.28879(12) 0.2881(2) 0.61895(14) 0.0513(6) Uani d . 1
H H16A 0.3321 0.2919 0.6566 0.062 Uiso calc R 1
C C17 0.25463(13) 0.2089(2) 0.62393(14) 0.0547(6) Uani d . 1
H H17A 0.2752 0.1603 0.6651 0.066 Uiso calc R 1
C C18 0.19053(12) 0.2007(2) 0.56887(14) 0.0508(6) Uani d . 1
H H18A 0.1675 0.1473 0.5721 0.061 Uiso calc R 1
C C19 0.16168(11) 0.27412(18) 0.50904(13) 0.0415(5) Uani d . 1
C C20 0.09548(11) 0.28795(18) 0.44013(13) 0.0426(5) Uani d . 1
C C21 0.05040(12) 0.0949(2) 0.15292(17) 0.0561(7) Uani d . 1
C C22 0.05167(16) 0.0416(2) 0.0977(2) 0.0803(9) Uani d . 1
H H22A 0.0369 0.0756 0.0508 0.096 Uiso calc R 1
C C23 0.0743(2) -0.0612(3) 0.1100(3) 0.1070(15) Uani d . 1
H H23A 0.0739 -0.0961 0.0710 0.128 Uiso calc R 1
C C24 0.0965(2) -0.1109(4) 0.1762(4) 0.136(2) Uani d . 1
H H24A 0.1124 -0.1800 0.1842 0.163 Uiso calc R 1
C C25 0.0960(2) -0.0614(4) 0.2325(3) 0.127(2) Uani d . 1
H H25A 0.1112 -0.0970 0.2790 0.152 Uiso calc R 1
C C26 0.07300(17) 0.0426(3) 0.2215(2) 0.0937(12) Uani d . 1
H H26A 0.0730 0.0764 0.2606 0.112 Uiso calc R 1
C C27 0.05800(14) 0.2982(2) 0.09748(17) 0.0580(7) Uani d . 1
C C28 0.12267(17) 0.2995(3) 0.1398(2) 0.0836(10) Uani d . 1
H H28A 0.1472 0.2687 0.1893 0.100 Uiso calc R 1
C C29 0.1514(2) 0.3465(4) 0.1089(3) 0.1113(14) Uani d . 1
H H29A 0.1949 0.3460 0.1374 0.134 Uiso calc R 1
C C30 0.1164(3) 0.3927(4) 0.0380(3) 0.1186(17) Uani d . 1
H H30A 0.1358 0.4242 0.0175 0.142 Uiso calc R 1
C C31 0.0531(3) 0.3935(4) -0.0037(3) 0.1218(16) Uani d . 1
H H31A 0.0292 0.4266 -0.0523 0.146 Uiso calc R 1
C C32 0.0238(2) 0.3460(3) 0.0250(2) 0.0955(11) Uani d . 1
H H32A -0.0199 0.3459 -0.0050 0.115 Uiso calc R 1

loop_
_atom_site_aniso_label
_atom_site_aniso_U_11
_atom_site_aniso_U_22
_atom_site_aniso_U_33
_atom_site_aniso_U_12
_atom_site_aniso_U_13
_atom_site_aniso_U_23
Ca1 0.0386(4) 0.0401(3) 0.0360(3) 0.000 0.0204(3) 0.000
P1 0.0463(4) 0.0371(3) 0.0518(4) -0.0034(3) 0.0263(3) 0.0065(3)
P2 0.0419(4) 0.0577(4) 0.0489(4) 0.0108(3) 0.0264(3) -0.0027(3)
O1 0.0561(11) 0.0557(11) 0.0553(10) -0.0095(9) 0.0223(9) 0.0121(8)
O2 0.0436(10) 0.0838(13) 0.0508(10) 0.0106(9) 0.0235(8) -0.0090(9)
N1 0.0411(10) 0.0383(10) 0.0520(11) -0.0033(8) 0.0259(9) 0.0042(8)
N2 0.0379(10) 0.0403(10) 0.0422(10) -0.0024(8) 0.0236(9) 0.0005(8)
N3 0.0466(12) 0.0641(13) 0.0494(12) 0.0124(10) 0.0252(10) -0.0099(10)
C1 0.0760(19) 0.0373(12) 0.0700(17) -0.0044(12) 0.0506(15) 0.0060(12)
C2 0.078(2) 0.073(2) 0.107(3) 0.0026(16) 0.068(2) 0.0189(18)
C3 0.115(3) 0.099(3) 0.179(5) 0.010(2) 0.117(4) 0.033(3)
C4 0.209(6) 0.100(3) 0.214(7) 0.000(4) 0.188(6) 0.021(4)
C5 0.230(7) 0.102(3) 0.125(4) -0.022(4) 0.145(5) 0.002(3)
C6 0.123(3) 0.073(2) 0.079(2) -0.011(2) 0.068(2) 0.0041(17)
C7 0.0567(15) 0.0437(13) 0.0543(14) 0.0071(12) 0.0276(13) 0.0102(11)
C8 0.0617(19) 0.074(2) 0.083(2) 0.0110(15) 0.0385(17) 0.0006(17)
C9 0.092(3) 0.108(3) 0.121(3) 0.033(3) 0.062(3) -0.007(3)
C10 0.123(4) 0.075(2) 0.100(3) 0.025(3) 0.045(3) -0.020(2)
C11 0.097(3) 0.0507(18) 0.093(2) 0.0058(18) 0.032(2) -0.0062(17)
C12 0.0599(17) 0.0423(14) 0.0785(19) 0.0003(12) 0.0277(15) 0.0001(13)
C13 0.0405(12) 0.0342(11) 0.0434(12) -0.0013(9) 0.0271(10) -0.0025(9)
C14 0.0411(12) 0.0358(11) 0.0413(12) -0.0008(9) 0.0247(10) -0.0031(9)
C15 0.0409(13) 0.0422(12) 0.0499(13) -0.0036(10) 0.0240(11) -0.0022(10)
C16 0.0417(13) 0.0513(14) 0.0450(13) 0.0003(11) 0.0168(11) -0.0042(11)
C17 0.0599(16) 0.0496(14) 0.0438(13) 0.0060(12) 0.0246(13) 0.0061(11)
C18 0.0520(15) 0.0495(13) 0.0479(13) -0.0043(11) 0.0277(12) 0.0077(11)
C19 0.0439(13) 0.0428(12) 0.0404(11) -0.0031(10) 0.0262(10) -0.0004(10)
C20 0.0435(13) 0.0458(12) 0.0399(12) -0.0051(10) 0.0254(10) 0.0002(10)
C21 0.0401(14) 0.0548(15) 0.0686(17) 0.0039(11) 0.0294(13) 0.0092(13)
C22 0.094(2) 0.0589(18) 0.116(3) 0.0194(17) 0.078(2) 0.0013(18)
C23 0.097(3) 0.062(2) 0.186(5) 0.015(2) 0.097(3) -0.006(3)
C24 0.082(3) 0.058(2) 0.201(6) 0.013(2) 0.046(4) 0.018(3)
C25 0.122(4) 0.066(3) 0.110(3) -0.002(2) 0.023(3) 0.035(2)
C26 0.093(3) 0.075(2) 0.077(2) -0.0154(19) 0.030(2) 0.0097(18)
C27 0.0699(18) 0.0457(14) 0.0656(16) 0.0075(12) 0.0440(15) -0.0001(12)
C28 0.075(2) 0.091(2) 0.089(2) -0.0115(18) 0.0504(19) 0.0041(19)
C29 0.111(3) 0.110(3) 0.145(4) -0.030(3) 0.093(3) -0.004(3)
C30 0.185(5) 0.087(3) 0.144(4) -0.023(3) 0.130(4) 0.002(3)
C31 0.161(5) 0.121(4) 0.110(3) 0.015(3) 0.095(4) 0.040(3)
C32 0.103(3) 0.103(3) 0.083(2) 0.023(2) 0.056(2) 0.029(2)

loop_
_atom_type_symbol
_atom_type_description
_atom_type_scat_dispersion_real
_atom_type_scat_dispersion_imag
_atom_type_scat_source
C C 0.0033 0.0016 'International Tables Vol C Tables 4.2.6.8 and 6.1.1.4'
H H 0.0000 0.0000 'International Tables Vol C Tables 4.2.6.8 and 6.1.1.4'
N N 0.0061 0.0033 'International Tables Vol C Tables 4.2.6.8 and 6.1.1.4'
O O 0.0106 0.0060 'International Tables Vol C Tables 4.2.6.8 and 6.1.1.4'
P P 0.1023 0.0942 'International Tables Vol C Tables 4.2.6.8 and 6.1.1.4'
Ca Ca 0.2262 0.3064 'International Tables Vol C Tables 4.2.6.8 and 6.1.1.4'

loop_
_geom_angle_atom_site_label_1
_geom_angle_atom_site_label_2
_geom_angle_atom_site_label_3
_geom_angle_site_symmetry_1
_geom_angle_site_symmetry_3
_geom_angle
_geom_angle_publ_flag
O1 Ca1 O1 . 2 81.34(11) yes
O1 Ca1 O2 . . 93.49(8) yes
O1 Ca1 O2 2 . 157.41(7) no
O1 Ca1 O2 . 2 157.41(7) yes
O1 Ca1 O2 2 2 93.49(8) no
O2 Ca1 O2 . 2 99.09(11) yes
O1 Ca1 N2 . 2 110.51(6) yes
O1 Ca1 N2 2 2 80.81(6) no
O2 Ca1 N2 . 2 80.48(6) yes
O2 Ca1 N2 2 2 90.12(6) no
O1 Ca1 N2 . . 80.81(6) yes
O1 Ca1 N2 2 . 110.51(6) no
O2 Ca1 N2 . . 90.12(6) yes
O2 Ca1 N2 2 . 80.48(6) no
N2 Ca1 N2 2 . 165.55(9) yes
O1 Ca1 P2 . . 97.95(6) no
O1 Ca1 P2 2 . 139.82(5) no
O2 Ca1 P2 . . 18.93(4) no
O2 Ca1 P2 2 . 100.02(6) no
N2 Ca1 P2 2 . 61.66(4) no
N2 Ca1 P2 . . 108.97(4) no
O1 Ca1 P2 . 2 139.82(5) no
O1 Ca1 P2 2 2 97.95(6) no
O2 Ca1 P2 . 2 100.02(6) no
O2 Ca1 P2 2 2 18.93(4) no
N2 Ca1 P2 2 2 108.97(5) no
N2 Ca1 P2 . 2 61.66(4) no
P2 Ca1 P2 . 2 107.00(3) no
O1 Ca1 P1 . . 18.51(4) no
O1 Ca1 P1 2 . 90.49(5) no
O2 Ca1 P1 . . 91.20(5) no
O2 Ca1 P1 2 . 141.54(5) no
N2 Ca1 P1 2 . 128.23(4) no
N2 Ca1 P1 . . 62.42(4) no
P2 Ca1 P1 . . 101.274(17) no
P2 Ca1 P1 2 . 122.787(15) no
O1 Ca1 P1 . 2 90.49(5) no
O1 Ca1 P1 2 2 18.51(4) no
O2 Ca1 P1 . 2 141.54(5) no
O2 Ca1 P1 2 2 91.20(5) no
N2 Ca1 P1 2 2 62.42(4) no
N2 Ca1 P1 . 2 128.23(4) no
P2 Ca1 P1 . 2 122.787(15) no
P2 Ca1 P1 2 2 101.274(17) no
P1 Ca1 P1 . 2 103.44(3) no
O1 P1 N1 . . 120.24(10) no
O1 P1 C1 . . 109.60(13) no
N1 P1 C1 . . 103.94(12) no
O1 P1 C7 . . 110.69(12) no
N1 P1 C7 . . 104.01(11) no
C1 P1 C7 . . 107.54(12) no
N1 P1 Ca1 . . 91.43(7) no
C1 P1 Ca1 . . 123.78(9) no
C7 P1 Ca1 . . 120.67(9) no
O2 P2 N3 . . 119.32(10) no
O2 P2 C27 . . 112.18(13) no
N3 P2 C27 . . 105.94(13) no
O2 P2 C21 . . 108.99(13) no
N3 P2 C21 . . 104.66(12) no
C27 P2 C21 . . 104.56(12) no
N3 P2 Ca1 . . 91.97(7) no
C27 P2 Ca1 . . 114.13(9) no
C21 P2 Ca1 . . 131.54(10) no
P1 O1 Ca1 . . 132.60(10) no
P2 O2 Ca1 . . 131.50(10) no
C13 N1 P1 . . 128.67(17) no
C20 N2 C13 . . 106.88(18) no
C20 N2 Ca1 . . 125.26(14) no
C13 N2 Ca1 . . 124.95(14) no
C20 N3 P2 2 . 127.09(18) no
C2 C1 C6 . . 119.0(3) no
C2 C1 P1 . . 122.6(2) no
C6 C1 P1 . . 118.4(3) no
C1 C2 C3 . . 119.6(4) no
C1 C2 H2B . . 120.2 no
C3 C2 H2B . . 120.2 no
C4 C3 C2 . . 121.7(5) no
C4 C3 H3B . . 119.1 no
C2 C3 H3B . . 119.1 no
C3 C4 C5 . . 119.8(4) no
C3 C4 H4A . . 120.1 no
C5 C4 H4A . . 120.1 no
C4 C5 C6 . . 120.9(5) no
C4 C5 H5A . . 119.5 no
C6 C5 H5A . . 119.5 no
C1 C6 C5 . . 119.0(4) no
C1 C6 H6A . . 120.5 no
C5 C6 H6A . . 120.5 no
C8 C7 C12 . . 118.9(3) no
C8 C7 P1 . . 119.1(2) no
C12 C7 P1 . . 121.9(2) no
C9 C8 C7 . . 119.2(3) no
C9 C8 H8A . . 120.4 no
C7 C8 H8A . . 120.4 no
C10 C9 C8 . . 121.5(4) no
C10 C9 H9A . . 119.2 no
C8 C9 H9A . . 119.2 no
C9 C10 C11 . . 119.8(4) no
C9 C10 H10A . . 120.1 no
C11 C10 H10A . . 120.1 no
C10 C11 C12 . . 119.9(4) no
C10 C11 H11A . . 120.0 no
C12 C11 H11A . . 120.0 no
C11 C12 C7 . . 120.7(3) no
C11 C12 H12A . . 119.6 no
C7 C12 H12A . . 119.6 no
N1 C13 N2 . . 129.4(2) no
N1 C13 C14 . . 120.7(2) no
N2 C13 C14 . . 109.96(18) no
C19 C14 C15 . . 120.9(2) no
C19 C14 C13 . . 106.42(19) no
C15 C14 C13 . . 132.6(2) no
C14 C15 C16 . . 118.0(2) no
C14 C15 H15A . . 121.0 no
C16 C15 H15A . . 121.0 no
C15 C16 C17 . . 120.8(2) no
C15 C16 H16A . . 119.6 no
C17 C16 H16A . . 119.6 no
C18 C17 C16 . . 121.1(2) no
C18 C17 H17A . . 119.5 no
C16 C17 H17A . . 119.5 no
C19 C18 C17 . . 117.8(2) no
C19 C18 H18A . . 121.1 no
C17 C18 H18A . . 121.1 no
C18 C19 C14 . . 121.4(2) no
C18 C19 C20 . . 132.5(2) no
C14 C19 C20 . . 106.04(19) no
N3 C20 N2 2 . 129.2(2) no
N3 C20 C19 2 . 120.1(2) no
N2 C20 C19 . . 110.65(18) no
C22 C21 C26 . . 117.6(3) no
C22 C21 P2 . . 121.9(2) no
C26 C21 P2 . . 120.4(3) no
C21 C22 C23 . . 121.3(4) no
C21 C22 H22A . . 119.3 no
C23 C22 H22A . . 119.3 no
C24 C23 C22 . . 120.9(5) no
C24 C23 H23A . . 119.5 no
C22 C23 H23A . . 119.5 no
C23 C24 C25 . . 119.8(4) no
C23 C24 H24A . . 120.1 no
C25 C24 H24A . . 120.1 no
C24 C25 C26 . . 120.5(4) no
C24 C25 H25A . . 119.7 no
C26 C25 H25A . . 119.7 no
C21 C26 C25 . . 119.7(4) no
C21 C26 H26A . . 120.1 no
C25 C26 H26A . . 120.1 no
C32 C27 C28 . . 117.7(3) no
C32 C27 P2 . . 124.0(3) no
C28 C27 P2 . . 118.3(2) no
C27 C28 C29 . . 120.3(4) no
C27 C28 H28A . . 119.9 no
C29 C28 H28A . . 119.9 no
C30 C29 C28 . . 120.3(4) no
C30 C29 H29A . . 119.9 no
C28 C29 H29A . . 119.9 no
C29 C30 C31 . . 120.1(4) no
C29 C30 H30A . . 120.0 no
C31 C30 H30A . . 120.0 no
C30 C31 C32 . . 120.7(4) no
C30 C31 H31A . . 119.7 no
C32 C31 H31A . . 119.7 no
C31 C32 C27 . . 121.0(4) no
C31 C32 H32A . . 119.5 no
C27 C32 H32A . . 119.5 no

loop_
_geom_bond_atom_site_label_1
_geom_bond_atom_site_label_2
_geom_bond_site_symmetry_2
_geom_bond_distance
_geom_bond_publ_flag
Ca1 O1 . 2.2581(18) yes
Ca1 O1 2 2.2581(18) no
Ca1 O2 . 2.2646(18) yes
Ca1 O2 2 2.2646(18) no
Ca1 N2 2 2.5513(18) no
Ca1 N2 . 2.5513(18) yes
Ca1 P2 . 3.4369(8) no
Ca1 P2 2 3.4369(8) no
Ca1 P1 . 3.4403(7) no
Ca1 P1 2 3.4403(7) no
P1 O1 . 1.4837(18) yes
P1 N1 . 1.6406(19) no
P1 C1 . 1.794(3) no
P1 C7 . 1.803(3) no
P2 O2 . 1.4888(19) yes
P2 N3 . 1.631(2) no
P2 C27 . 1.799(3) no
P2 C21 . 1.808(3) no
N1 C13 . 1.290(3) no
N2 C20 . 1.369(3) no
N2 C13 . 1.378(3) no
N3 C20 2 1.302(3) no
C1 C2 . 1.369(4) no
C1 C6 . 1.379(4) no
C2 C3 . 1.388(5) no
C2 H2B . 0.9300 no
C3 C4 . 1.316(8) no
C3 H3B . 0.9300 no
C4 C5 . 1.354(7) no
C4 H4A . 0.9300 no
C5 C6 . 1.393(6) no
C5 H5A . 0.9300 no
C6 H6A . 0.9300 no
C7 C8 . 1.382(4) no
C7 C12 . 1.382(4) no
C8 C9 . 1.381(5) no
C8 H8A . 0.9300 no
C9 C10 . 1.353(6) no
C9 H9A . 0.9300 no
C10 C11 . 1.365(6) no
C10 H10A . 0.9300 no
C11 C12 . 1.376(4) no
C11 H11A . 0.9300 no
C12 H12A . 0.9300 no
C13 C14 . 1.486(3) no
C14 C19 . 1.377(3) no
C14 C15 . 1.377(3) no
C15 C16 . 1.381(3) no
C15 H15A . 0.9300 no
C16 C17 . 1.382(4) no
C16 H16A . 0.9300 no
C17 C18 . 1.378(4) no
C17 H17A . 0.9300 no
C18 C19 . 1.374(3) no
C18 H18A . 0.9300 no
C19 C20 . 1.483(3) no
C20 N3 2 1.302(3) no
C21 C22 . 1.363(4) no
C21 C26 . 1.367(4) no
C22 C23 . 1.373(5) no
C22 H22A . 0.9300 no
C23 C24 . 1.313(7) no
C23 H23A . 0.9300 no
C24 C25 . 1.351(8) no
C24 H24A . 0.9300 no
C25 C26 . 1.393(6) no
C25 H25A . 0.9300 no
C26 H26A . 0.9300 no
C27 C32 . 1.377(4) no
C27 C28 . 1.380(4) no
C28 C29 . 1.390(5) no
C28 H28A . 0.9300 no
C29 C30 . 1.344(7) no
C29 H29A . 0.9300 no
C30 C31 . 1.350(7) no
C30 H30A . 0.9300 no
C31 C32 . 1.366(6) no
C31 H31A . 0.9300 no
C32 H32A . 0.9300 no
